data_7002870
loop_
_publ_author_name
'Zhou, Yan'
'Xiao, Hong-Ping'
'Kang, Ling-Chen'
'Zuo, Jing-Lin'
'Li, Cheng-Hui'
'You, Xiao-Zeng'

_publ_section_title
;
 Synthesis and characterization of neutral iron(ii) and ruthenium(ii)
 complexes with the isocyanotriphenylborate ligand
;
_journal_issue 46
_journal_name_full 'Dalton Transactions'
_journal_page_first 10256
_journal_page_last 10262
_journal_paper_doi 10.1039/b914262b
_journal_year 2009
_chemical_formula_sum 'C60 H53 B2 N7 Ru'
_chemical_formula_weight 994.78
_chemical_name_systematic
;
?
;
_space_group_IT_number 14
_symmetry_cell_setting monoclinic
_symmetry_space_group_name_Hall '-P 2ybc'
_symmetry_space_group_name_H-M 'P 1 21/c 1'
_atom_sites_solution_hydrogens geom
_atom_sites_solution_primary direct
_atom_sites_solution_secondary difmap
_audit_creation_method SHELXL-97
_cell_angle_alpha 90.00
_cell_angle_beta 107.943(11)
_cell_angle_gamma 90.00
_cell_formula_units_Z 4
_cell_length_a 18.506(10)
_cell_length_b 16.701(9)
_cell_length_c 17.705(10)
_cell_measurement_reflns_used 926
_cell_measurement_temperature 291(2)
_cell_measurement_theta_max 23.95
_cell_measurement_theta_min 2.98
_cell_volume 5206(5)
_computing_cell_refinement 'SAINT (Bruker, 2002)'
_computing_data_collection 'SMART (Bruker, 2002)'
_computing_data_reduction SAINT
_computing_molecular_graphics 'XP (Bruker, 2002)'
_computing_publication_material 'SHELXL-97 (Sheldrick, 1997)'
_computing_structure_refinement 'SHELXL-97 (Sheldrick, 1997)'
_computing_structure_solution 'SHELXS-97 (Sheldrick, 1997)'
_diffrn_ambient_temperature 291(2)
_diffrn_measured_fraction_theta_full 0.997
_diffrn_measured_fraction_theta_max 0.997
_diffrn_measurement_device_type 'Bruker smart apex II CCD'
_diffrn_measurement_method '\f and \w scans'
_diffrn_radiation_monochromator graphite
_diffrn_radiation_source 'fine-focus sealed tube'
_diffrn_radiation_type MoK\a
_diffrn_radiation_wavelength 0.71073
_diffrn_reflns_av_R_equivalents 0.0471
_diffrn_reflns_av_sigmaI/netI 0.0706
_diffrn_reflns_limit_h_max 22
_diffrn_reflns_limit_h_min -18
_diffrn_reflns_limit_k_max 17
_diffrn_reflns_limit_k_min -20
_diffrn_reflns_limit_l_max 20
_diffrn_reflns_limit_l_min -21
_diffrn_reflns_number 27498
_diffrn_reflns_theta_full 26.00
_diffrn_reflns_theta_max 26.00
_diffrn_reflns_theta_min 1.68
_exptl_absorpt_coefficient_mu 0.347
_exptl_absorpt_correction_T_max 0.9498
_exptl_absorpt_correction_T_min 0.9152
_exptl_absorpt_correction_type multi-scan
_exptl_absorpt_process_details '(SADABS; Bruker, 2002)'
_exptl_crystal_colour Yellow
_exptl_crystal_density_diffrn 1.269
_exptl_crystal_density_method 'not measured'
_exptl_crystal_description Block
_exptl_crystal_F_000 2064
_exptl_crystal_size_max 0.26
_exptl_crystal_size_mid 0.17
_exptl_crystal_size_min 0.15
_refine_diff_density_max 0.300
_refine_diff_density_min -0.891
_refine_diff_density_rms 0.061
_refine_ls_extinction_method none
_refine_ls_goodness_of_fit_ref 0.996
_refine_ls_hydrogen_treatment constr
_refine_ls_matrix_type full
_refine_ls_number_parameters 632
_refine_ls_number_reflns 10202
_refine_ls_number_restraints 0
_refine_ls_restrained_S_all 0.996
_refine_ls_R_factor_all 0.0848
_refine_ls_R_factor_gt 0.0543
_refine_ls_shift/su_max 0.000
_refine_ls_shift/su_mean 0.000
_refine_ls_structure_factor_coef Fsqd
_refine_ls_weighting_details 'calc w=1/[\s^2^(Fo^2^)+(0.0500P)^2^+1.5500P] where P=(Fo^2^+2Fc^2^)/3'
_refine_ls_weighting_scheme calc
_refine_ls_wR_factor_gt 0.1063
_refine_ls_wR_factor_ref 0.1132
_reflns_number_gt 7371
_reflns_number_total 10202
_reflns_threshold_expression >2sigma(I)
_cod_data_source_file b914262b.txt
_cod_data_source_block 1
_cod_depositor_comments
;
The following automatic conversions were performed:
'_symmetry_cell_setting' value 'Monoclinic' changed to 'monoclinic'
according to '/home/saulius/struct/CIF-dictionaries/cif_core.dic'
dictionary named 'cif_core.dic' version 2.4.1 from
2010-06-29.

'_exptl_absorpt_correction_type' value 'Multi-scan' changed
to 'multi-scan' according to
'/home/saulius/struct/CIF-dictionaries/cif_core.dic' dictionary named
'cif_core.dic' version 2.4.1 from 2010-06-29.

Automatic conversion script
Id: cif_fix_enum 1527 2010-12-29 10:47:43Z saulius 
;
_cod_original_sg_symbol_H-M 'P 21/c'
_cod_database_code 7002870

loop_
_symmetry_equiv_pos_as_xyz
'x, y, z'
'-x, y+1/2, -z+1/2'
'-x, -y, -z'
'x, -y-1/2, z-1/2'

loop_
_atom_site_label
_atom_site_type_symbol
_atom_site_fract_x
_atom_site_fract_y
_atom_site_fract_z
_atom_site_U_iso_or_equiv
_atom_site_adp_type
_atom_site_occupancy
_atom_site_symmetry_multiplicity
_atom_site_calc_flag
_atom_site_refinement_flags
_atom_site_disorder_assembly
_atom_site_disorder_group
B1 B 0.2751(2) 0.2327(2) 0.0105(2) 0.0446(9) Uani 1 1 d . . .
B2 B 0.2466(2) -0.2208(2) 0.3133(2) 0.0418(9) Uani 1 1 d . . .
C1 C 0.26722(19) 0.2064(2) -0.0800(2) 0.0421(8) Uani 1 1 d . . .
C2 C 0.2074(2) 0.1581(2) -0.1214(2) 0.0507(9) Uani 1 1 d . . .
H2 H 0.1743 0.1386 -0.0955 0.061 Uiso 1 1 calc R . .
C3 C 0.1951(2) 0.1377(2) -0.2004(2) 0.0498(9) Uani 1 1 d . . .
H3 H 0.1536 0.1061 -0.2266 0.060 Uiso 1 1 calc R . .
C4 C 0.24315(19) 0.1635(2) -0.2398(2) 0.0446(8) Uani 1 1 d . . .
H4 H 0.2351 0.1488 -0.2924 0.053 Uiso 1 1 calc R . .
C5 C 0.3025(2) 0.2104(2) -0.2021(2) 0.0467(9) Uani 1 1 d . . .
H5 H 0.3361 0.2281 -0.2283 0.056 Uiso 1 1 calc R . .
C6 C 0.3130(2) 0.2320(2) -0.1233(2) 0.0480(9) Uani 1 1 d . . .
H6 H 0.3533 0.2658 -0.0987 0.058 Uiso 1 1 calc R . .
C7 C 0.3550(2) 0.2767(2) 0.0541(2) 0.0489(9) Uani 1 1 d . . .
C8 C 0.4237(2) 0.2365(2) 0.0613(2) 0.0488(9) Uani 1 1 d . . .
H8 H 0.4217 0.1835 0.0448 0.059 Uiso 1 1 calc R . .
C9 C 0.4932(2) 0.2720(2) 0.0915(2) 0.0495(9) Uani 1 1 d . . .
H9 H 0.5370 0.2427 0.0958 0.059 Uiso 1 1 calc R . .
C10 C 0.4986(2) 0.3481(2) 0.1147(2) 0.0482(9) Uani 1 1 d . . .
H10 H 0.5462 0.3721 0.1333 0.058 Uiso 1 1 calc R . .
C11 C 0.4343(2) 0.3919(2) 0.1114(2) 0.0481(9) Uani 1 1 d . . .
H11 H 0.4383 0.4446 0.1290 0.058 Uiso 1 1 calc R . .
C12 C 0.36288(19) 0.3552(2) 0.0809(2) 0.0462(9) Uani 1 1 d . . .
H12 H 0.3195 0.3846 0.0786 0.055 Uiso 1 1 calc R . .
C13 C 0.2018(2) 0.2832(2) 0.0121(2) 0.0459(8) Uani 1 1 d . . .
C14 C 0.1805(2) 0.3515(2) -0.0335(2) 0.0468(9) Uani 1 1 d . . .
H14 H 0.2104 0.3677 -0.0644 0.056 Uiso 1 1 calc R . .
C15 C 0.1180(2) 0.3969(2) -0.0362(2) 0.0495(9) Uani 1 1 d . . .
H15 H 0.1062 0.4418 -0.0689 0.059 Uiso 1 1 calc R . .
C16 C 0.0732(2) 0.3763(2) 0.0089(2) 0.0512(9) Uani 1 1 d . . .
H16 H 0.0314 0.4076 0.0083 0.061 Uiso 1 1 calc R . .
C17 C 0.0906(2) 0.3084(2) 0.0556(2) 0.0470(9) Uani 1 1 d . . .
H17 H 0.0600 0.2929 0.0861 0.056 Uiso 1 1 calc R . .
C18 C 0.15404(18) 0.2635(2) 0.0566(2) 0.0423(8) Uani 1 1 d . . .
H18 H 0.1652 0.2181 0.0886 0.051 Uiso 1 1 calc R . .
C19 C 0.36409(19) 0.0341(2) 0.3331(2) 0.0434(8) Uani 1 1 d . . .
H19 H 0.3270 0.0005 0.3410 0.052 Uiso 1 1 calc R . .
C20 C 0.41572(19) 0.0676(2) 0.3976(2) 0.0476(9) Uani 1 1 d . . .
H20 H 0.4136 0.0559 0.4483 0.057 Uiso 1 1 calc R . .
C21 C 0.4703(2) 0.1178(2) 0.3886(2) 0.0491(9) Uani 1 1 d . . .
H21 H 0.5063 0.1402 0.4323 0.059 Uiso 1 1 calc R . .
C22 C 0.4704(2) 0.1343(2) 0.3128(2) 0.0452(8) Uani 1 1 d . . .
H22 H 0.5060 0.1696 0.3042 0.054 Uiso 1 1 calc R . .
C23 C 0.41834(19) 0.0991(2) 0.2502(2) 0.0469(8) Uani 1 1 d . . .
H23 H 0.4196 0.1109 0.1993 0.056 Uiso 1 1 calc R . .
C24 C 0.19478(19) 0.1138(2) 0.2244(2) 0.0419(8) Uani 1 1 d . . .
H24 H 0.2342 0.1477 0.2228 0.050 Uiso 1 1 calc R . .
C25 C 0.13858(19) 0.1444(2) 0.2512(2) 0.0482(9) Uani 1 1 d . . .
H25 H 0.1403 0.1974 0.2677 0.058 Uiso 1 1 calc R . .
C26 C 0.07992(19) 0.0956(2) 0.2535(2) 0.0441(8) Uani 1 1 d . . .
H26 H 0.0409 0.1148 0.2713 0.053 Uiso 1 1 calc R . .
C27 C 0.0799(2) 0.0174(2) 0.2287(2) 0.0449(8) Uani 1 1 d . . .
H27 H 0.0406 -0.0169 0.2295 0.054 Uiso 1 1 calc R . .
C28 C 0.13807(19) -0.0095(2) 0.2029(2) 0.0439(8) Uani 1 1 d . . .
H28 H 0.1375 -0.0625 0.1866 0.053 Uiso 1 1 calc R . .
C29 C 0.37626(19) -0.0449(2) 0.0488(2) 0.0440(8) Uani 1 1 d . . .
H29 H 0.3368 -0.0186 0.0114 0.053 Uiso 1 1 calc R . .
C30 C 0.43240(19) -0.0883(2) 0.1742(2) 0.0426(8) Uani 1 1 d . . .
H30 H 0.4326 -0.0931 0.2266 0.051 Uiso 1 1 calc R . .
C31 C 0.49201(18) -0.12013(19) 0.1545(2) 0.0400(8) Uani 1 1 d . . .
H31 H 0.5308 -0.1462 0.1928 0.048 Uiso 1 1 calc R . .
C32 C 0.4946(2) -0.1137(2) 0.0794(2) 0.0441(8) Uani 1 1 d . . .
H32 H 0.5353 -0.1340 0.0651 0.053 Uiso 1 1 calc R . .
C33 C 0.43459(19) -0.0761(2) 0.0247(2) 0.0457(8) Uani 1 1 d . . .
H33 H 0.4335 -0.0717 -0.0280 0.055 Uiso 1 1 calc R . .
C34 C 0.14384(19) -0.0143(2) 0.0195(2) 0.0478(8) Uani 1 1 d . . .
H34 H 0.1404 0.0395 0.0317 0.057 Uiso 1 1 calc R . .
C35 C 0.0878(2) -0.0476(2) -0.0434(2) 0.0539(10) Uani 1 1 d . . .
H35 H 0.0489 -0.0156 -0.0746 0.065 Uiso 1 1 calc R . .
C36 C 0.08965(19) -0.1272(2) -0.0597(2) 0.0468(9) Uani 1 1 d . . .
H36 H 0.0513 -0.1509 -0.1005 0.056 Uiso 1 1 calc R . .
C37 C 0.14871(19) -0.1704(2) -0.0149(2) 0.0462(8) Uani 1 1 d . . .
H37 H 0.1525 -0.2246 -0.0248 0.055 Uiso 1 1 calc R . .
C38 C 0.20333(19) -0.1334(2) 0.0457(2) 0.0433(8) Uani 1 1 d . . .
H38 H 0.2434 -0.1645 0.0762 0.052 Uiso 1 1 calc R . .
C39 C 0.28057(19) 0.0954(2) 0.0963(2) 0.0404(7) Uani 1 1 d . . .
C40 C 0.28429(17) -0.10509(18) 0.22424(19) 0.0340(7) Uani 1 1 d . . .
C41 C 0.27177(19) -0.1845(2) 0.4029(2) 0.0454(8) Uani 1 1 d . . .
C42 C 0.25142(19) -0.1070(2) 0.4158(2) 0.0439(8) Uani 1 1 d . . .
H42 H 0.2227 -0.0770 0.3727 0.053 Uiso 1 1 calc R . .
C43 C 0.27247(19) -0.0723(2) 0.4910(2) 0.0440(8) Uani 1 1 d . . .
H43 H 0.2595 -0.0196 0.4978 0.053 Uiso 1 1 calc R . .
C44 C 0.31365(18) -0.1184(2) 0.5565(2) 0.0437(8) Uani 1 1 d . . .
H44 H 0.3278 -0.0970 0.6074 0.052 Uiso 1 1 calc R . .
C45 C 0.33240(19) -0.1945(2) 0.5441(2) 0.0454(8) Uani 1 1 d . . .
H45 H 0.3582 -0.2262 0.5872 0.055 Uiso 1 1 calc R . .
C46 C 0.3137(2) -0.2255(2) 0.4683(2) 0.0505(9) Uani 1 1 d . . .
H46 H 0.3304 -0.2768 0.4615 0.061 Uiso 1 1 calc R . .
C47 C 0.15490(19) -0.2206(2) 0.2687(2) 0.0442(8) Uani 1 1 d . . .
C48 C 0.12797(18) -0.2417(2) 0.1877(2) 0.0421(8) Uani 1 1 d . . .
H48 H 0.1628 -0.2560 0.1618 0.051 Uiso 1 1 calc R . .
C49 C 0.0523(2) -0.2418(2) 0.1460(2) 0.0508(9) Uani 1 1 d . . .
H49 H 0.0365 -0.2569 0.0929 0.061 Uiso 1 1 calc R . .
C50 C -0.0002(2) -0.2201(2) 0.1818(2) 0.0508(9) Uani 1 1 d . . .
H50 H -0.0515 -0.2189 0.1530 0.061 Uiso 1 1 calc R . .
C51 C 0.02339(19) -0.1999(2) 0.2602(2) 0.0430(8) Uani 1 1 d . . .
H51 H -0.0123 -0.1863 0.2853 0.052 Uiso 1 1 calc R . .
C52 C 0.09991(18) -0.19954(19) 0.3030(2) 0.0430(8) Uani 1 1 d . . .
H52 H 0.1147 -0.1847 0.3562 0.052 Uiso 1 1 calc R . .
C53 C 0.2818(2) -0.3086(2) 0.3078(2) 0.0484(9) Uani 1 1 d . . .
C54 C 0.3423(2) -0.3244(2) 0.2807(2) 0.0463(8) Uani 1 1 d . . .
H54 H 0.3653 -0.2828 0.2617 0.056 Uiso 1 1 calc R . .
C55 C 0.3701(2) -0.4033(2) 0.2814(2) 0.0456(8) Uani 1 1 d . . .
H55 H 0.4109 -0.4129 0.2625 0.055 Uiso 1 1 calc R . .
C56 C 0.33861(19) -0.4646(2) 0.3089(2) 0.0476(9) Uani 1 1 d . . .
H56 H 0.3575 -0.5163 0.3096 0.057 Uiso 1 1 calc R . .
C57 C 0.2792(2) -0.4497(2) 0.3355(2) 0.0476(9) Uani 1 1 d . . .
H57 H 0.2569 -0.4917 0.3549 0.057 Uiso 1 1 calc R . .
C58 C 0.2510(2) -0.3743(2) 0.3345(2) 0.0438(8) Uani 1 1 d . . .
H58 H 0.2094 -0.3665 0.3525 0.053 Uiso 1 1 calc R . .
C59 C 0.1594(2) 0.5513(2) 0.1269(2) 0.0473(9) Uani 1 1 d . . .
H59A H 0.1974 0.5803 0.1667 0.071 Uiso 1 1 calc R . .
H59B H 0.1395 0.5845 0.0809 0.071 Uiso 1 1 calc R . .
H59C H 0.1817 0.5041 0.1124 0.071 Uiso 1 1 calc R . .
C60 C 0.0973(2) 0.5280(2) 0.1585(2) 0.0457(8) Uani 1 1 d . . .
N1 N 0.27710(16) 0.15307(17) 0.05934(18) 0.0453(7) Uani 1 1 d . . .
N2 N 0.27730(15) -0.15902(17) 0.26167(17) 0.0415(6) Uani 1 1 d . . .
N3 N 0.36476(15) 0.04773(16) 0.25839(17) 0.0403(6) Uani 1 1 d . . .
N4 N 0.19646(15) 0.03809(16) 0.20029(16) 0.0392(6) Uani 1 1 d . . .
N5 N 0.37374(15) -0.05065(16) 0.12327(16) 0.0387(6) Uani 1 1 d . . .
N6 N 0.20288(16) -0.05744(17) 0.06333(17) 0.0450(7) Uani 1 1 d . . .
N7 N 0.05638(17) 0.51067(17) 0.18758(18) 0.0470(7) Uani 1 1 d . . .
Ru1 Ru 0.284905(14) -0.005339(15) 0.160521(15) 0.03494(8) Uani 1 1 d . . .

loop_
_atom_site_aniso_label
_atom_site_aniso_U_11
_atom_site_aniso_U_22
_atom_site_aniso_U_33
_atom_site_aniso_U_23
_atom_site_aniso_U_13
_atom_site_aniso_U_12
B1 0.048(2) 0.044(2) 0.040(2) 0.0149(17) 0.0104(18) 0.0036(17)
B2 0.045(2) 0.0351(19) 0.042(2) 0.0070(16) 0.0084(17) -0.0030(16)
C1 0.0418(18) 0.0388(18) 0.0405(19) 0.0088(14) 0.0051(15) 0.0065(14)
C2 0.052(2) 0.050(2) 0.045(2) -0.0044(16) 0.0077(17) 0.0042(17)
C3 0.0407(19) 0.059(2) 0.039(2) -0.0054(17) -0.0030(16) 0.0103(16)
C4 0.0415(18) 0.0415(19) 0.046(2) -0.0061(15) 0.0070(16) 0.0163(15)
C5 0.050(2) 0.0448(19) 0.045(2) 0.0156(16) 0.0143(17) 0.0145(16)
C6 0.0415(19) 0.055(2) 0.047(2) 0.0135(17) 0.0128(16) 0.0111(16)
C7 0.049(2) 0.058(2) 0.0354(19) 0.0119(16) 0.0070(16) -0.0073(17)
C8 0.054(2) 0.043(2) 0.048(2) 0.0043(16) 0.0133(17) -0.0014(16)
C9 0.050(2) 0.048(2) 0.046(2) 0.0028(16) 0.0087(17) -0.0131(16)
C10 0.0433(19) 0.047(2) 0.042(2) -0.0055(16) -0.0048(16) -0.0187(16)
C11 0.050(2) 0.050(2) 0.038(2) -0.0148(16) 0.0044(16) -0.0135(17)
C12 0.0392(18) 0.0469(19) 0.042(2) 0.0092(15) -0.0036(15) -0.0149(15)
C13 0.0452(19) 0.0441(19) 0.043(2) 0.0014(15) 0.0062(16) -0.0003(15)
C14 0.0429(19) 0.0405(19) 0.050(2) 0.0050(16) 0.0035(16) 0.0097(15)
C15 0.046(2) 0.046(2) 0.045(2) -0.0087(16) -0.0022(17) 0.0105(16)
C16 0.044(2) 0.051(2) 0.047(2) -0.0115(17) -0.0031(17) 0.0110(16)
C17 0.047(2) 0.050(2) 0.043(2) -0.0147(16) 0.0129(16) 0.0140(16)
C18 0.0384(17) 0.0476(19) 0.0411(19) 0.0002(15) 0.0124(15) 0.0108(14)
C19 0.0368(18) 0.0487(19) 0.044(2) -0.0028(16) 0.0119(15) 0.0038(15)
C20 0.0400(19) 0.0448(19) 0.050(2) -0.0151(16) 0.0026(16) 0.0075(15)
C21 0.045(2) 0.050(2) 0.047(2) -0.0186(17) 0.0085(16) -0.0010(16)
C22 0.0465(19) 0.0453(19) 0.047(2) -0.0136(16) 0.0186(16) -0.0129(15)
C23 0.049(2) 0.048(2) 0.043(2) -0.0102(16) 0.0143(16) -0.0075(16)
C24 0.0449(19) 0.0423(19) 0.041(2) -0.0027(15) 0.0167(15) -0.0079(15)
C25 0.0455(19) 0.051(2) 0.046(2) -0.0112(17) 0.0111(16) 0.0015(16)
C26 0.0444(19) 0.0418(18) 0.047(2) -0.0020(15) 0.0156(16) 0.0090(15)
C27 0.0450(19) 0.0392(18) 0.048(2) 0.0025(15) 0.0116(16) -0.0002(14)
C28 0.0481(19) 0.0427(19) 0.0381(18) 0.0041(15) 0.0092(15) -0.0041(15)
C29 0.0393(18) 0.050(2) 0.043(2) -0.0016(16) 0.0127(16) -0.0103(15)
C30 0.0478(19) 0.0429(19) 0.0396(19) -0.0007(15) 0.0170(16) 0.0081(15)
C31 0.0413(18) 0.0407(18) 0.0393(19) -0.0058(14) 0.0143(15) 0.0132(14)
C32 0.0470(19) 0.0425(19) 0.045(2) -0.0116(15) 0.0168(16) 0.0064(15)
C33 0.0435(19) 0.054(2) 0.0400(19) -0.0180(16) 0.0135(16) -0.0157(16)
C34 0.0434(19) 0.048(2) 0.044(2) -0.0004(16) 0.0022(15) -0.0010(15)
C35 0.045(2) 0.053(2) 0.046(2) 0.0001(17) -0.0119(17) 0.0019(17)
C36 0.0437(19) 0.047(2) 0.039(2) -0.0169(15) -0.0034(15) -0.0181(15)
C37 0.0461(19) 0.0463(19) 0.047(2) -0.0153(16) 0.0146(16) -0.0140(16)
C38 0.0467(19) 0.0413(19) 0.041(2) -0.0129(15) 0.0123(16) -0.0079(15)
C39 0.0450(19) 0.0427(18) 0.0345(18) 0.0066(15) 0.0138(15) -0.0019(15)
C40 0.0351(16) 0.0354(16) 0.0315(17) 0.0046(13) 0.0102(13) -0.0001(13)
C41 0.0447(19) 0.0430(19) 0.052(2) 0.0040(16) 0.0195(17) -0.0045(15)
C42 0.0473(19) 0.0422(19) 0.041(2) 0.0023(15) 0.0123(16) 0.0079(15)
C43 0.0440(19) 0.0431(19) 0.044(2) -0.0085(15) 0.0120(16) 0.0010(15)
C44 0.0397(18) 0.047(2) 0.042(2) -0.0167(15) 0.0095(15) -0.0093(15)
C45 0.045(2) 0.0398(18) 0.041(2) -0.0003(15) -0.0025(16) -0.0031(15)
C46 0.046(2) 0.056(2) 0.045(2) 0.0019(17) 0.0076(17) -0.0053(16)
C47 0.0466(19) 0.0455(19) 0.0394(19) 0.0110(15) 0.0116(16) -0.0109(15)
C48 0.0400(18) 0.0444(19) 0.0372(18) -0.0060(14) 0.0048(15) -0.0122(15)
C49 0.0430(19) 0.045(2) 0.051(2) -0.0025(16) -0.0050(17) -0.0170(16)
C50 0.049(2) 0.050(2) 0.043(2) 0.0163(16) -0.0004(17) -0.0173(17)
C51 0.0433(19) 0.0444(19) 0.042(2) 0.0165(15) 0.0133(15) -0.0043(15)
C52 0.0430(19) 0.0383(18) 0.046(2) 0.0153(15) 0.0109(16) 0.0027(14)
C53 0.050(2) 0.0428(19) 0.049(2) 0.0027(16) 0.0096(17) -0.0037(16)
C54 0.048(2) 0.0430(19) 0.047(2) 0.0049(15) 0.0131(17) 0.0047(15)
C55 0.0440(19) 0.047(2) 0.045(2) -0.0055(16) 0.0131(16) 0.0122(16)
C56 0.0426(19) 0.050(2) 0.043(2) -0.0034(16) 0.0034(16) 0.0135(16)
C57 0.048(2) 0.044(2) 0.051(2) -0.0007(16) 0.0148(17) -0.0087(16)
C58 0.0429(19) 0.0438(19) 0.046(2) -0.0006(15) 0.0161(16) -0.0061(15)
C59 0.051(2) 0.044(2) 0.047(2) -0.0124(16) 0.0149(17) -0.0150(16)
C60 0.047(2) 0.0442(19) 0.049(2) 0.0111(16) 0.0192(18) 0.0130(15)
N1 0.0460(16) 0.0431(16) 0.0444(17) 0.0092(14) 0.0102(13) 0.0001(13)
N2 0.0398(15) 0.0439(16) 0.0382(16) 0.0018(13) 0.0083(12) -0.0058(12)
N3 0.0371(15) 0.0414(15) 0.0401(16) -0.0016(12) 0.0085(12) -0.0002(12)
N4 0.0367(14) 0.0362(14) 0.0413(16) 0.0002(12) 0.0071(12) 0.0007(12)
N5 0.0420(15) 0.0414(15) 0.0357(15) -0.0073(12) 0.0165(12) -0.0052(12)
N6 0.0415(16) 0.0514(17) 0.0374(16) -0.0079(13) 0.0053(13) -0.0061(13)
N7 0.0496(17) 0.0473(17) 0.0469(17) 0.0127(14) 0.0189(14) 0.0222(14)
Ru1 0.03610(14) 0.03237(14) 0.03460(14) 0.00328(11) 0.00832(10) -0.00327(11)

loop_
_atom_type_symbol
_atom_type_description
_atom_type_scat_dispersion_real
_atom_type_scat_dispersion_imag
_atom_type_scat_source
C C 0.0033 0.0016 'International Tables Vol C Tables 4.2.6.8 and 6.1.1.4'
H H 0.0000 0.0000 'International Tables Vol C Tables 4.2.6.8 and 6.1.1.4'
B B 0.0013 0.0007 'International Tables Vol C Tables 4.2.6.8 and 6.1.1.4'
N N 0.0061 0.0033 'International Tables Vol C Tables 4.2.6.8 and 6.1.1.4'
Ru Ru -1.2594 0.8363 'International Tables Vol C Tables 4.2.6.8 and 6.1.1.4'

loop_
_geom_angle_atom_site_label_1
_geom_angle_atom_site_label_2
_geom_angle_atom_site_label_3
_geom_angle
_geom_angle_site_symmetry_1
_geom_angle_site_symmetry_3
_geom_angle_publ_flag
N1 B1 C13 108.1(3) . . ?
N1 B1 C7 104.9(3) . . ?
C13 B1 C7 113.9(3) . . ?
N1 B1 C1 106.9(3) . . ?
C13 B1 C1 109.9(3) . . ?
C7 B1 C1 112.7(3) . . ?
N2 B2 C53 109.3(3) . . ?
N2 B2 C41 105.8(3) . . ?
C53 B2 C41 113.3(3) . . ?
N2 B2 C47 102.8(3) . . ?
C53 B2 C47 110.5(3) . . ?
C41 B2 C47 114.4(3) . . ?
C6 C1 C2 114.6(4) . . ?
C6 C1 B1 125.6(3) . . ?
C2 C1 B1 119.7(3) . . ?
C1 C2 C3 122.2(4) . . ?
C1 C2 H2 118.9 . . ?
C3 C2 H2 118.9 . . ?
C4 C3 C2 120.7(4) . . ?
C4 C3 H3 119.7 . . ?
C2 C3 H3 119.7 . . ?
C5 C4 C3 119.6(4) . . ?
C5 C4 H4 120.2 . . ?
C3 C4 H4 120.2 . . ?
C4 C5 C6 119.1(4) . . ?
C4 C5 H5 120.5 . . ?
C6 C5 H5 120.5 . . ?
C1 C6 C5 123.9(4) . . ?
C1 C6 H6 118.1 . . ?
C5 C6 H6 118.1 . . ?
C12 C7 C8 114.9(3) . . ?
C12 C7 B1 125.3(3) . . ?
C8 C7 B1 119.6(3) . . ?
C9 C8 C7 123.0(4) . . ?
C9 C8 H8 118.5 . . ?
C7 C8 H8 118.5 . . ?
C10 C9 C8 120.5(4) . . ?
C10 C9 H9 119.8 . . ?
C8 C9 H9 119.8 . . ?
C9 C10 C11 120.7(3) . . ?
C9 C10 H10 119.7 . . ?
C11 C10 H10 119.7 . . ?
C10 C11 C12 118.8(3) . . ?
C10 C11 H11 120.6 . . ?
C12 C11 H11 120.6 . . ?
C7 C12 C11 122.1(4) . . ?
C7 C12 H12 119.0 . . ?
C11 C12 H12 119.0 . . ?
C14 C13 C18 114.1(3) . . ?
C14 C13 B1 120.9(3) . . ?
C18 C13 B1 124.9(3) . . ?
C15 C14 C13 124.2(4) . . ?
C15 C14 H14 117.9 . . ?
C13 C14 H14 117.9 . . ?
C16 C15 C14 120.0(4) . . ?
C16 C15 H15 120.0 . . ?
C14 C15 H15 120.0 . . ?
C15 C16 C17 119.2(3) . . ?
C15 C16 H16 120.4 . . ?
C17 C16 H16 120.4 . . ?
C16 C17 C18 119.3(4) . . ?
C16 C17 H17 120.3 . . ?
C18 C17 H17 120.3 . . ?
C17 C18 C13 123.2(3) . . ?
C17 C18 H18 118.4 . . ?
C13 C18 H18 118.4 . . ?
N3 C19 C20 122.6(3) . . ?
N3 C19 H19 118.7 . . ?
C20 C19 H19 118.7 . . ?
C21 C20 C19 120.6(4) . . ?
C21 C20 H20 119.7 . . ?
C19 C20 H20 119.7 . . ?
C20 C21 C22 117.7(3) . . ?
C20 C21 H21 121.2 . . ?
C22 C21 H21 121.2 . . ?
C23 C22 C21 119.8(3) . . ?
C23 C22 H22 120.1 . . ?
C21 C22 H22 120.1 . . ?
N3 C23 C22 123.2(3) . . ?
N3 C23 H23 118.4 . . ?
C22 C23 H23 118.4 . . ?
N4 C24 C25 123.9(3) . . ?
N4 C24 H24 118.0 . . ?
C25 C24 H24 118.0 . . ?
C26 C25 C24 118.9(3) . . ?
C26 C25 H25 120.5 . . ?
C24 C25 H25 120.5 . . ?
C25 C26 C27 118.5(3) . . ?
C25 C26 H26 120.8 . . ?
C27 C26 H26 120.8 . . ?
C28 C27 C26 119.7(3) . . ?
C28 C27 H27 120.1 . . ?
C26 C27 H27 120.1 . . ?
N4 C28 C27 122.4(3) . . ?
N4 C28 H28 118.8 . . ?
C27 C28 H28 118.8 . . ?
N5 C29 C33 123.1(3) . . ?
N5 C29 H29 118.5 . . ?
C33 C29 H29 118.5 . . ?
N5 C30 C31 124.3(3) . . ?
N5 C30 H30 117.8 . . ?
C31 C30 H30 117.8 . . ?
C32 C31 C30 119.9(3) . . ?
C32 C31 H31 120.1 . . ?
C30 C31 H31 120.1 . . ?
C31 C32 C33 117.6(3) . . ?
C31 C32 H32 121.2 . . ?
C33 C32 H32 121.2 . . ?
C29 C33 C32 119.5(3) . . ?
C29 C33 H33 120.2 . . ?
C32 C33 H33 120.2 . . ?
N6 C34 C35 121.7(3) . . ?
N6 C34 H34 119.2 . . ?
C35 C34 H34 119.2 . . ?
C36 C35 C34 120.1(3) . . ?
C36 C35 H35 119.9 . . ?
C34 C35 H35 119.9 . . ?
C37 C36 C35 117.8(3) . . ?
C37 C36 H36 121.1 . . ?
C35 C36 H36 121.1 . . ?
C36 C37 C38 119.2(3) . . ?
C36 C37 H37 120.4 . . ?
C38 C37 H37 120.4 . . ?
N6 C38 C37 124.5(4) . . ?
N6 C38 H38 117.8 . . ?
C37 C38 H38 117.8 . . ?
N1 C39 Ru1 179.1(3) . . ?
N2 C40 Ru1 173.1(3) . . ?
C46 C41 C42 116.2(4) . . ?
C46 C41 B2 123.9(3) . . ?
C42 C41 B2 119.9(3) . . ?
C41 C42 C43 122.4(3) . . ?
C41 C42 H42 118.8 . . ?
C43 C42 H42 118.8 . . ?
C42 C43 C44 118.8(3) . . ?
C42 C43 H43 120.6 . . ?
C44 C43 H43 120.6 . . ?
C45 C44 C43 118.8(3) . . ?
C45 C44 H44 120.6 . . ?
C43 C44 H44 120.6 . . ?
C44 C45 C46 120.7(3) . . ?
C44 C45 H45 119.7 . . ?
C46 C45 H45 119.7 . . ?
C41 C46 C45 122.9(4) . . ?
C41 C46 H46 118.5 . . ?
C45 C46 H46 118.5 . . ?
C52 C47 C48 115.7(3) . . ?
C52 C47 B2 125.7(3) . . ?
C48 C47 B2 118.6(3) . . ?
C49 C48 C47 122.1(4) . . ?
C49 C48 H48 118.9 . . ?
C47 C48 H48 118.9 . . ?
C50 C49 C48 120.5(4) . . ?
C50 C49 H49 119.8 . . ?
C48 C49 H49 119.8 . . ?
C49 C50 C51 119.3(3) . . ?
C49 C50 H50 120.3 . . ?
C51 C50 H50 120.3 . . ?
C50 C51 C52 120.7(4) . . ?
C50 C51 H51 119.7 . . ?
C52 C51 H51 119.7 . . ?
C47 C52 C51 121.7(4) . . ?
C47 C52 H52 119.1 . . ?
C51 C52 H52 119.1 . . ?
C54 C53 C58 115.6(3) . . ?
C54 C53 B2 125.6(3) . . ?
C58 C53 B2 118.8(3) . . ?
C53 C54 C55 120.7(3) . . ?
C53 C54 H54 119.7 . . ?
C55 C54 H54 119.7 . . ?
C56 C55 C54 121.1(3) . . ?
C56 C55 H55 119.4 . . ?
C54 C55 H55 119.4 . . ?
C55 C56 C57 118.7(3) . . ?
C55 C56 H56 120.7 . . ?
C57 C56 H56 120.7 . . ?
C56 C57 C58 121.1(4) . . ?
C56 C57 H57 119.5 . . ?
C58 C57 H57 119.5 . . ?
C57 C58 C53 122.8(3) . . ?
C57 C58 H58 118.6 . . ?
C53 C58 H58 118.6 . . ?
C60 C59 H59A 109.5 . . ?
C60 C59 H59B 109.5 . . ?
H59A C59 H59B 109.5 . . ?
C60 C59 H59C 109.5 . . ?
H59A C59 H59C 109.5 . . ?
H59B C59 H59C 109.5 . . ?
N7 C60 C59 174.0(4) . . ?
C39 N1 B1 178.1(4) . . ?
C40 N2 B2 164.0(3) . . ?
C19 N3 C23 116.2(3) . . ?
C19 N3 Ru1 121.5(2) . . ?
C23 N3 Ru1 122.2(2) . . ?
C24 N4 C28 116.6(3) . . ?
C24 N4 Ru1 122.0(2) . . ?
C28 N4 Ru1 121.4(2) . . ?
C30 N5 C29 115.6(3) . . ?
C30 N5 Ru1 120.7(2) . . ?
C29 N5 Ru1 123.7(2) . . ?
C38 N6 C34 116.6(3) . . ?
C38 N6 Ru1 122.8(2) . . ?
C34 N6 Ru1 120.4(2) . . ?
C40 Ru1 C39 177.42(13) . . ?
C40 Ru1 N5 91.03(12) . . ?
C39 Ru1 N5 91.31(13) . . ?
C40 Ru1 N3 90.62(12) . . ?
C39 Ru1 N3 90.49(13) . . ?
N5 Ru1 N3 89.49(11) . . ?
C40 Ru1 N4 87.62(12) . . ?
C39 Ru1 N4 90.05(12) . . ?
N5 Ru1 N4 178.56(11) . . ?
N3 Ru1 N4 90.04(11) . . ?
C40 Ru1 N6 89.36(12) . . ?
C39 Ru1 N6 89.47(13) . . ?
N5 Ru1 N6 91.81(11) . . ?
N3 Ru1 N6 178.69(11) . . ?
N4 Ru1 N6 88.65(11) . . ?

loop_
_geom_bond_atom_site_label_1
_geom_bond_atom_site_label_2
_geom_bond_distance
_geom_bond_site_symmetry_2
_geom_bond_publ_flag
B1 N1 1.581(5) . ?
B1 C13 1.605(5) . ?
B1 C7 1.617(5) . ?
B1 C1 1.624(6) . ?
B2 N2 1.594(5) . ?
B2 C53 1.619(5) . ?
B2 C41 1.627(6) . ?
B2 C47 1.636(5) . ?
C1 C6 1.375(5) . ?
C1 C2 1.384(5) . ?
C2 C3 1.389(5) . ?
C2 H2 0.9300 . ?
C3 C4 1.358(5) . ?
C3 H3 0.9300 . ?
C4 C5 1.347(5) . ?
C4 H4 0.9300 . ?
C5 C6 1.396(5) . ?
C5 H5 0.9300 . ?
C6 H6 0.9300 . ?
C7 C12 1.387(5) . ?
C7 C8 1.409(5) . ?
C8 C9 1.366(5) . ?
C8 H8 0.9300 . ?
C9 C10 1.331(5) . ?
C9 H9 0.9300 . ?
C10 C11 1.382(5) . ?
C10 H10 0.9300 . ?
C11 C12 1.405(4) . ?
C11 H11 0.9300 . ?
C12 H12 0.9300 . ?
C13 C14 1.383(5) . ?
C13 C18 1.394(5) . ?
C14 C15 1.372(5) . ?
C14 H14 0.9300 . ?
C15 C16 1.360(6) . ?
C15 H15 0.9300 . ?
C16 C17 1.383(5) . ?
C16 H16 0.9300 . ?
C17 C18 1.389(4) . ?
C17 H17 0.9300 . ?
C18 H18 0.9300 . ?
C19 N3 1.346(4) . ?
C19 C20 1.363(5) . ?
C19 H19 0.9300 . ?
C20 C21 1.360(5) . ?
C20 H20 0.9300 . ?
C21 C22 1.371(5) . ?
C21 H21 0.9300 . ?
C22 C23 1.357(5) . ?
C22 H22 0.9300 . ?
C23 N3 1.352(4) . ?
C23 H23 0.9300 . ?
C24 N4 1.338(4) . ?
C24 C25 1.368(5) . ?
C24 H24 0.9300 . ?
C25 C26 1.367(5) . ?
C25 H25 0.9300 . ?
C26 C27 1.378(5) . ?
C26 H26 0.9300 . ?
C27 C28 1.368(5) . ?
C27 H27 0.9300 . ?
C28 N4 1.354(4) . ?
C28 H28 0.9300 . ?
C29 N5 1.337(4) . ?
C29 C33 1.379(5) . ?
C29 H29 0.9300 . ?
C30 N5 1.336(4) . ?
C30 C31 1.363(4) . ?
C30 H30 0.9300 . ?
C31 C32 1.349(5) . ?
C31 H31 0.9300 . ?
C32 C33 1.380(5) . ?
C32 H32 0.9300 . ?
C33 H33 0.9300 . ?
C34 N6 1.339(4) . ?
C34 C35 1.383(5) . ?
C34 H34 0.9300 . ?
C35 C36 1.363(5) . ?
C35 H35 0.9300 . ?
C36 C37 1.345(5) . ?
C36 H36 0.9300 . ?
C37 C38 1.373(4) . ?
C37 H37 0.9300 . ?
C38 N6 1.307(4) . ?
C38 H38 0.9300 . ?
C39 N1 1.155(4) . ?
C39 Ru1 2.019(3) . ?
C40 N2 1.149(4) . ?
C40 Ru1 2.014(3) . ?
C41 C46 1.364(5) . ?
C41 C42 1.387(5) . ?
C42 C43 1.393(5) . ?
C42 H42 0.9300 . ?
C43 C44 1.404(5) . ?
C43 H43 0.9300 . ?
C44 C45 1.353(5) . ?
C44 H44 0.9300 . ?
C45 C46 1.380(5) . ?
C45 H45 0.9300 . ?
C46 H46 0.9300 . ?
C47 C52 1.382(5) . ?
C47 C48 1.409(5) . ?
C48 C49 1.368(4) . ?
C48 H48 0.9300 . ?
C49 C50 1.361(6) . ?
C49 H49 0.9300 . ?
C50 C51 1.364(5) . ?
C50 H50 0.9300 . ?
C51 C52 1.385(5) . ?
C51 H51 0.9300 . ?
C52 H52 0.9300 . ?
C53 C54 1.373(5) . ?
C53 C58 1.385(5) . ?
C54 C55 1.413(5) . ?
C54 H54 0.9300 . ?
C55 C56 1.341(5) . ?
C55 H55 0.9300 . ?
C56 C57 1.346(5) . ?
C56 H56 0.9300 . ?
C57 C58 1.361(5) . ?
C57 H57 0.9300 . ?
C58 H58 0.9300 . ?
C59 C60 1.478(5) . ?
C59 H59A 0.9600 . ?
C59 H59B 0.9600 . ?
C59 H59C 0.9600 . ?
C60 N7 1.078(4) . ?
N3 Ru1 2.096(3) . ?
N4 Ru1 2.100(3) . ?
N5 Ru1 2.092(3) . ?
N6 Ru1 2.101(3) . ?

loop_
_geom_torsion_atom_site_label_1
_geom_torsion_atom_site_label_2
_geom_torsion_atom_site_label_3
_geom_torsion_atom_site_label_4
_geom_torsion
_geom_torsion_site_symmetry_1
_geom_torsion_site_symmetry_2
_geom_torsion_site_symmetry_3
_geom_torsion_site_symmetry_4
_geom_torsion_publ_flag
N1 B1 C1 C6 -128.5(3) . . . . ?
C13 B1 C1 C6 114.5(4) . . . . ?
C7 B1 C1 C6 -13.7(5) . . . . ?
N1 B1 C1 C2 56.0(4) . . . . ?
C13 B1 C1 C2 -61.0(4) . . . . ?
C7 B1 C1 C2 170.7(3) . . . . ?
C6 C1 C2 C3 0.0(5) . . . . ?
B1 C1 C2 C3 176.0(3) . . . . ?
C1 C2 C3 C4 1.4(5) . . . . ?
C2 C3 C4 C5 -1.1(5) . . . . ?
C3 C4 C5 C6 -0.5(5) . . . . ?
C2 C1 C6 C5 -1.7(5) . . . . ?
B1 C1 C6 C5 -177.4(3) . . . . ?
C4 C5 C6 C1 2.0(5) . . . . ?
N1 B1 C7 C12 -127.3(4) . . . . ?
C13 B1 C7 C12 -9.3(5) . . . . ?
C1 B1 C7 C12 116.7(4) . . . . ?
N1 B1 C7 C8 58.0(4) . . . . ?
C13 B1 C7 C8 176.0(3) . . . . ?
C1 B1 C7 C8 -57.9(4) . . . . ?
C12 C7 C8 C9 -0.7(5) . . . . ?
B1 C7 C8 C9 174.5(3) . . . . ?
C7 C8 C9 C10 -1.0(6) . . . . ?
C8 C9 C10 C11 2.3(6) . . . . ?
C9 C10 C11 C12 -1.8(6) . . . . ?
C8 C7 C12 C11 1.1(5) . . . . ?
B1 C7 C12 C11 -173.7(3) . . . . ?
C10 C11 C12 C7 0.0(6) . . . . ?
N1 B1 C13 C14 -172.4(3) . . . . ?
C7 B1 C13 C14 71.4(4) . . . . ?
C1 B1 C13 C14 -56.1(4) . . . . ?
N1 B1 C13 C18 6.6(5) . . . . ?
C7 B1 C13 C18 -109.5(4) . . . . ?
C1 B1 C13 C18 123.0(4) . . . . ?
C18 C13 C14 C15 -0.3(5) . . . . ?
B1 C13 C14 C15 178.9(3) . . . . ?
C13 C14 C15 C16 1.1(6) . . . . ?
C14 C15 C16 C17 -1.5(5) . . . . ?
C15 C16 C17 C18 1.2(5) . . . . ?
C16 C17 C18 C13 -0.3(5) . . . . ?
C14 C13 C18 C17 -0.1(5) . . . . ?
B1 C13 C18 C17 -179.2(3) . . . . ?
N3 C19 C20 C21 0.9(5) . . . . ?
C19 C20 C21 C22 1.1(5) . . . . ?
C20 C21 C22 C23 -1.7(5) . . . . ?
C21 C22 C23 N3 0.4(6) . . . . ?
N4 C24 C25 C26 -0.5(6) . . . . ?
C24 C25 C26 C27 0.2(5) . . . . ?
C25 C26 C27 C28 0.2(5) . . . . ?
C26 C27 C28 N4 -0.3(5) . . . . ?
N5 C30 C31 C32 0.8(5) . . . . ?
C30 C31 C32 C33 -1.5(5) . . . . ?
N5 C29 C33 C32 -1.4(5) . . . . ?
C31 C32 C33 C29 1.8(5) . . . . ?
N6 C34 C35 C36 3.4(6) . . . . ?
C34 C35 C36 C37 -2.6(6) . . . . ?
C35 C36 C37 C38 1.2(6) . . . . ?
C36 C37 C38 N6 -0.6(6) . . . . ?
N2 B2 C41 C46 -124.3(3) . . . . ?
C53 B2 C41 C46 -4.6(5) . . . . ?
C47 B2 C41 C46 123.2(4) . . . . ?
N2 B2 C41 C42 54.7(4) . . . . ?
C53 B2 C41 C42 174.4(3) . . . . ?
C47 B2 C41 C42 -57.7(4) . . . . ?
C46 C41 C42 C43 0.2(5) . . . . ?
B2 C41 C42 C43 -178.9(3) . . . . ?
C41 C42 C43 C44 -2.1(5) . . . . ?
C42 C43 C44 C45 0.9(5) . . . . ?
C43 C44 C45 C46 2.2(5) . . . . ?
C42 C41 C46 C45 3.0(5) . . . . ?
B2 C41 C46 C45 -177.9(3) . . . . ?
C44 C45 C46 C41 -4.3(6) . . . . ?
N2 B2 C47 C52 -120.2(3) . . . . ?
C53 B2 C47 C52 123.3(4) . . . . ?
C41 B2 C47 C52 -6.0(5) . . . . ?
N2 B2 C47 C48 58.2(4) . . . . ?
C53 B2 C47 C48 -58.3(4) . . . . ?
C41 B2 C47 C48 172.4(3) . . . . ?
C52 C47 C48 C49 -0.5(5) . . . . ?
B2 C47 C48 C49 -179.0(3) . . . . ?
C47 C48 C49 C50 1.0(5) . . . . ?
C48 C49 C50 C51 -1.6(5) . . . . ?
C49 C50 C51 C52 1.6(5) . . . . ?
C48 C47 C52 C51 0.5(5) . . . . ?
B2 C47 C52 C51 178.9(3) . . . . ?
C50 C51 C52 C47 -1.1(5) . . . . ?
N2 B2 C53 C54 15.1(5) . . . . ?
C41 B2 C53 C54 -102.6(4) . . . . ?
C47 B2 C53 C54 127.6(4) . . . . ?
N2 B2 C53 C58 -167.0(3) . . . . ?
C41 B2 C53 C58 75.4(4) . . . . ?
C47 B2 C53 C58 -54.5(4) . . . . ?
C58 C53 C54 C55 -0.4(5) . . . . ?
B2 C53 C54 C55 177.6(3) . . . . ?
C53 C54 C55 C56 -0.4(5) . . . . ?
C54 C55 C56 C57 0.5(5) . . . . ?
C55 C56 C57 C58 0.2(5) . . . . ?
C56 C57 C58 C53 -1.1(6) . . . . ?
C54 C53 C58 C57 1.2(5) . . . . ?
B2 C53 C58 C57 -177.0(3) . . . . ?
Ru1 C39 N1 B1 155(15) . . . . ?
C13 B1 N1 C39 -124(11) . . . . ?
C7 B1 N1 C39 -2(11) . . . . ?
C1 B1 N1 C39 118(11) . . . . ?
Ru1 C40 N2 B2 2(3) . . . . ?
C53 B2 N2 C40 156.4(11) . . . . ?
C41 B2 N2 C40 -81.3(12) . . . . ?
C47 B2 N2 C40 39.0(13) . . . . ?
C20 C19 N3 C23 -2.2(5) . . . . ?
C20 C19 N3 Ru1 179.6(2) . . . . ?
C22 C23 N3 C19 1.6(5) . . . . ?
C22 C23 N3 Ru1 179.7(3) . . . . ?
C25 C24 N4 C28 0.4(5) . . . . ?
C25 C24 N4 Ru1 -179.5(3) . . . . ?
C27 C28 N4 C24 0.0(5) . . . . ?
C27 C28 N4 Ru1 179.9(3) . . . . ?
C31 C30 N5 C29 -0.4(5) . . . . ?
C31 C30 N5 Ru1 179.3(3) . . . . ?
C33 C29 N5 C30 0.7(5) . . . . ?
C33 C29 N5 Ru1 -179.0(2) . . . . ?
C37 C38 N6 C34 1.3(5) . . . . ?
C37 C38 N6 Ru1 176.6(3) . . . . ?
C35 C34 N6 C38 -2.7(5) . . . . ?
C35 C34 N6 Ru1 -178.1(3) . . . . ?
N2 C40 Ru1 C39 -16(5) . . . . ?
N2 C40 Ru1 N5 -171(2) . . . . ?
N2 C40 Ru1 N3 99(2) . . . . ?
N2 C40 Ru1 N4 9(2) . . . . ?
N2 C40 Ru1 N6 -79(2) . . . . ?
N1 C39 Ru1 C40 -15(22) . . . . ?
N1 C39 Ru1 N5 140(20) . . . . ?
N1 C39 Ru1 N3 -130(20) . . . . ?
N1 C39 Ru1 N4 -40(20) . . . . ?
N1 C39 Ru1 N6 49(20) . . . . ?
C30 N5 Ru1 C40 -42.5(3) . . . . ?
C29 N5 Ru1 C40 137.1(3) . . . . ?
C30 N5 Ru1 C39 138.6(3) . . . . ?
C29 N5 Ru1 C39 -41.8(3) . . . . ?
C30 N5 Ru1 N3 48.1(3) . . . . ?
C29 N5 Ru1 N3 -132.3(3) . . . . ?
C30 N5 Ru1 N4 -23(4) . . . . ?
C29 N5 Ru1 N4 157(4) . . . . ?
C30 N5 Ru1 N6 -131.9(3) . . . . ?
C29 N5 Ru1 N6 47.7(3) . . . . ?
C19 N3 Ru1 C40 -34.8(3) . . . . ?
C23 N3 Ru1 C40 147.1(3) . . . . ?
C19 N3 Ru1 C39 142.8(3) . . . . ?
C23 N3 Ru1 C39 -35.3(3) . . . . ?
C19 N3 Ru1 N5 -125.9(3) . . . . ?
C23 N3 Ru1 N5 56.0(3) . . . . ?
C19 N3 Ru1 N4 52.8(3) . . . . ?
C23 N3 Ru1 N4 -125.3(3) . . . . ?
C19 N3 Ru1 N6 54(5) . . . . ?
C23 N3 Ru1 N6 -124(5) . . . . ?
C24 N4 Ru1 C40 137.1(3) . . . . ?
C28 N4 Ru1 C40 -42.8(3) . . . . ?
C24 N4 Ru1 C39 -44.0(3) . . . . ?
C28 N4 Ru1 C39 136.1(3) . . . . ?
C24 N4 Ru1 N5 117(4) . . . . ?
C28 N4 Ru1 N5 -62(4) . . . . ?
C24 N4 Ru1 N3 46.5(3) . . . . ?
C28 N4 Ru1 N3 -133.4(3) . . . . ?
C24 N4 Ru1 N6 -133.5(3) . . . . ?
C28 N4 Ru1 N6 46.6(3) . . . . ?
C38 N6 Ru1 C40 -38.1(3) . . . . ?
C34 N6 Ru1 C40 137.0(3) . . . . ?
C38 N6 Ru1 C39 144.2(3) . . . . ?
C34 N6 Ru1 C39 -40.7(3) . . . . ?
C38 N6 Ru1 N5 52.9(3) . . . . ?
C34 N6 Ru1 N5 -132.0(3) . . . . ?
C38 N6 Ru1 N3 -127(5) . . . . ?
C34 N6 Ru1 N3 48(5) . . . . ?
C38 N6 Ru1 N4 -125.8(3) . . . . ?
C34 N6 Ru1 N4 49.4(3) . . . . ?
